data_7708366
loop_
_publ_author_name
'Hill, Anthony'
'Frogley, Benjamin'
'Welsh, Steven S.'

_publ_section_title
;
 Symmetric and Non-symmetric Anthracen-diyl Bis(alkylidynes)
;
_journal_name_full 'Dalton Transactions'
_journal_paper_doi 10.1039/D1DT02537F
_journal_year 2021
_chemical_formula_moiety 'C58 H48 B2 Br2 N12 O4 Pd S6 W2'
_chemical_formula_sum 'C58 H48 B2 Br2 N12 O4 Pd S6 W2'
_chemical_formula_weight 1824.98
_space_group_crystal_system triclinic
_space_group_IT_number 2
_space_group_name_Hall '-P 1'
_space_group_name_H-M_alt 'P -1'
_atom_sites_solution_hydrogens geom
_atom_sites_solution_primary dual
_audit_creation_date 2021-04-13
_audit_creation_method
;
Olex2 1.3
(compiled 2020.11.12 svn.r5f609507 for OlexSys, GUI svn.r6272)
;
_audit_update_record
;
2021-04-21 deposited with the CCDC.	2021-09-20 downloaded from the CCDC.
;
_cell_angle_alpha 85.74(3)
_cell_angle_beta 70.68(3)
_cell_angle_gamma 69.06(3)
_cell_formula_units_Z 2
_cell_length_a 16.076(3)
_cell_length_b 16.868(3)
_cell_length_c 18.561(4)
_cell_measurement_reflns_used 2206
_cell_measurement_temperature 100.0(2)
_cell_measurement_theta_max 24.03
_cell_measurement_theta_min 2.2
_cell_volume 4431(2)
_computing_cell_refinement 'XDS (Kabsch, 2010)'
_computing_data_collection 'AS QEGUI'
_computing_data_reduction 'XDS (Kabsch, 2010)'
_computing_molecular_graphics 'Olex2 1.3 (Dolomanov et al., 2009)'
_computing_publication_material 'Olex2 1.3 (Dolomanov et al., 2009)'
_computing_structure_refinement 'SHELXL 2018/3 (Sheldrick, 2015)'
_computing_structure_solution 'SHELXT 2018/2 (Sheldrick, 2018)'
_diffrn_ambient_temperature 100.0(2)
_diffrn_detector_area_resol_mean 13.3
_diffrn_measured_fraction_theta_full 0.916
_diffrn_measured_fraction_theta_max 0.730
_diffrn_measurement_device_type 'Dectris Eiger 16M'
_diffrn_measurement_method 'Omega Scan'
_diffrn_radiation_monochromator 'Silicon Double Crystal'
_diffrn_radiation_type Synchrotron
_diffrn_radiation_wavelength 0.710762
_diffrn_reflns_av_R_equivalents 0.1271
_diffrn_reflns_av_unetI/netI 0.1173
_diffrn_reflns_Laue_measured_fraction_full 0.916
_diffrn_reflns_Laue_measured_fraction_max 0.730
_diffrn_reflns_limit_h_max 23
_diffrn_reflns_limit_h_min -23
_diffrn_reflns_limit_k_max 22
_diffrn_reflns_limit_k_min -22
_diffrn_reflns_limit_l_max 23
_diffrn_reflns_limit_l_min -23
_diffrn_reflns_number 77608
_diffrn_reflns_point_group_measured_fraction_full 0.916
_diffrn_reflns_point_group_measured_fraction_max 0.730
_diffrn_reflns_theta_full 25.242
_diffrn_reflns_theta_max 32.172
_diffrn_reflns_theta_min 1.164
_diffrn_source 'MX2 Beamline Australian Synchrotron'
_exptl_absorpt_coefficient_mu 3.874
_exptl_absorpt_correction_T_max 0.4345
_exptl_absorpt_correction_T_min 0.1505
_exptl_absorpt_correction_type multi-scan
_exptl_absorpt_process_details 'XDS (Kabsch, 2010)'
_exptl_crystal_colour brown
_exptl_crystal_density_diffrn 1.368
_exptl_crystal_description needle
_exptl_crystal_F_000 1764
_exptl_crystal_size_max 0.08
_exptl_crystal_size_mid 0.02
_exptl_crystal_size_min 0.01
_refine_diff_density_max 4.309
_refine_diff_density_min -1.076
_refine_diff_density_rms 0.228
_refine_ls_extinction_method none
_refine_ls_goodness_of_fit_ref 0.890
_refine_ls_hydrogen_treatment constr
_refine_ls_matrix_type full
_refine_ls_number_parameters 790
_refine_ls_number_reflns 22760
_refine_ls_number_restraints 546
_refine_ls_restrained_S_all 0.882
_refine_ls_R_factor_all 0.1537
_refine_ls_R_factor_gt 0.1091
_refine_ls_shift/su_max 0.001
_refine_ls_shift/su_mean 0.000
_refine_ls_structure_factor_coef Fsqd
_refine_ls_weighting_details 'w=1/[\s^2^(Fo^2^)+(0.1869P)^2^] where P=(Fo^2^+2Fc^2^)/3'
_refine_ls_weighting_scheme calc
_refine_ls_wR_factor_gt 0.2793
_refine_ls_wR_factor_ref 0.3226
_reflns_Friedel_coverage 0.000
_reflns_number_gt 9078
_reflns_number_total 22760
_reflns_threshold_expression 'I > 2\s(I)'
_cod_data_source_file d1dt02537f2.cif
_cod_data_source_block Compound_3b
_cod_depositor_comments
;
The following automatic conversions were performed:

data item '_exptl_absorpt_correction_type' value 'Multi-Scan' was
changed to 'multi-scan' in accordance with the
/home/data/users/saulius/crontab/automatic-downloads/rss-feeds/RSC/lib/dictionaries/cif_core.dic
dictionary named 'cif_core.dic' version 2.4.2 last updated on
2011-04-26.

Automatic conversion script
Id: cif_fix_values 7556 2019-12-06 15:28:31Z antanas 
;
_cod_original_cell_volume 4430.5(19)
_cod_database_code 7708366
_shelx_shelxl_version_number 2018/3
_shelx_space_group_comment
;
The symmetry employed for this shelxl refinement is uniquely defined
by the following loop, which should always be used as a source of
symmetry information in preference to the above space-group names.
They are only intended as comments.
;
_olex2_refinement_description
;
1. Fixed Uiso
 At 1.2 times of:
  All B(H) groups, All C(H) groups
 At 1.5 times of:
  All C(H,H,H) groups
2. Uiso/Uaniso restraints and constraints
All non-hydrogen atoms have similar U: within 2A with sigma of 0.04 and sigma
for terminal atoms of 0.08 within 2A
3.a Ternary CH refined with riding coordinates:
 B2(H2), B1(H1)
3.b Aromatic/amide H refined with riding coordinates:
 C33(H33), C23(H23), C15(H15), C53(H53), C24(H24), C54(H54), C30(H30),
 C32(H32), C16(H16), C25(H25), C14(H14), C49(H49), C37(H37), C38(H38), C41(H41),
  C13(H13), C26(H26), C6(H6), C31(H31), C58(H58), C45(H45), C50(H50), C44(H44),
 C42(H42), C7(H7), C8(H8), C57(H57), C9(H9)
3.c Idealised Me refined as rotating group:
 C52(H52A,H52B,H52C), C36(H36A,H36B,H36C), C56(H56A,H56B,H56C), C48(H48A,H48B,
 H48C), C46(H46A,H46B,H46C), C40(H40A,H40B,H40C)
;
_smtbx_masks_void_probe_radius 1.2
_smtbx_masks_void_truncation_radius 1.2
_olex2_submission_special_instructions 'No special instructions were received'

loop_
_space_group_symop_operation_xyz
'x, y, z'
'-x, -y, -z'

loop_
_atom_site_label
_atom_site_type_symbol
_atom_site_fract_x
_atom_site_fract_y
_atom_site_fract_z
_atom_site_U_iso_or_equiv
_atom_site_adp_type
_atom_site_occupancy
_atom_site_site_symmetry_order
_atom_site_calc_flag
_atom_site_refinement_flags_posn
_atom_site_refinement_flags_adp
_atom_site_refinement_flags_occupancy
_atom_site_disorder_assembly
_atom_site_disorder_group
W2 W 0.16112(3) 0.61871(3) 0.62301(2) 0.07515(19) Uani 1 1 d . U . . .
W1 W 0.24671(3) 0.61993(3) 0.88536(2) 0.07861(19) Uani 1 1 d . U . . .
Pd1 Pd 0.19670(6) 0.63963(6) 0.75469(4) 0.0801(3) Uani 1 1 d . . . . .
Br2 Br -0.27964(17) 0.97643(13) 0.88534(17) 0.1786(10) Uani 1 1 d . U . . .
Br1 Br 0.3966(2) 0.98285(14) 0.6508(2) 0.2085(12) Uani 1 1 d . U . . .
S4 S 0.2508(2) 0.50611(18) 0.50744(16) 0.0819(7) Uani 1 1 d . U . . .
S1 S 0.2462(2) 0.5058(2) 0.99016(18) 0.0899(8) Uani 1 1 d . U . . .
S5 S 0.2316(2) 0.72345(19) 0.54291(17) 0.0863(8) Uani 1 1 d . U . . .
S2 S 0.3367(2) 0.6757(2) 0.94652(17) 0.0910(8) Uani 1 1 d . U . . .
S3 S 0.0909(2) 0.7215(2) 0.97458(18) 0.0929(8) Uani 1 1 d . U . . .
S6 S 0.0256(2) 0.6743(2) 0.56933(18) 0.0887(8) Uani 1 1 d . U . . .
O00C O 0.0787(7) 0.4777(6) 0.6964(5) 0.099(2) Uani 1 1 d . U . . .
O00D O 0.4425(7) 0.4798(6) 0.8017(5) 0.102(2) Uani 1 1 d . U . . .
O00E O 0.3535(6) 0.5111(6) 0.6479(5) 0.100(2) Uani 1 1 d . U . . .
O00F O 0.1438(6) 0.5079(6) 0.8510(5) 0.101(2) Uani 1 1 d . U . . .
N11 N 0.3975(8) 0.6369(6) 0.4366(6) 0.085(2) Uani 1 1 d . U . . .
N5 N -0.0072(7) 0.6336(7) 1.0719(6) 0.092(3) Uani 1 1 d . U . . .
N8 N 0.1572(8) 0.5882(7) 0.4063(6) 0.098(3) Uani 1 1 d . U . . .
C20 C 0.1062(10) 0.5233(8) 0.6705(6) 0.086(3) Uani 1 1 d . U . . .
C3 C 0.3714(11) 0.5292(9) 0.8317(7) 0.095(4) Uani 1 1 d . U . . .
C2 C 0.1821(9) 0.5523(7) 0.8524(6) 0.076(3) Uani 1 1 d . U . . .
N4 N 0.1974(8) 0.7444(7) 1.0821(6) 0.097(3) Uani 1 1 d . U . . .
N3 N 0.2420(8) 0.8369(8) 1.0038(7) 0.101(3) Uani 1 1 d . U . . .
N10 N 0.1077(8) 0.7450(7) 0.4369(6) 0.095(3) Uani 1 1 d . U . . .
N9 N -0.0124(9) 0.8359(7) 0.5254(7) 0.107(3) Uani 1 1 d . U . . .
C4 C 0.2894(9) 0.7638(8) 0.7624(6) 0.085(3) Uani 1 1 d . U . . .
C18 C 0.0852(8) 0.6938(7) 0.7126(6) 0.078(3) Uani 1 1 d . U . . .
N7 N 0.1393(8) 0.4689(7) 0.4455(7) 0.108(3) Uani 1 1 d . U . . .
N6 N 0.0952(9) 0.6538(8) 1.1148(6) 0.104(3) Uani 1 1 d . U . . .
N1 N 0.3866(9) 0.4671(8) 1.0508(7) 0.105(3) Uani 1 1 d . U . . .
N12 N 0.2807(8) 0.6568(7) 0.3974(6) 0.102(3) Uani 1 1 d . U . . .
C33 C 0.0693(11) 0.8674(9) 0.6929(8) 0.100(4) Uani 1 1 d . U . . .
H33 H 0.123987 0.823922 0.665843 0.120 Uiso 1 1 calc R U . . .
N2 N 0.2724(9) 0.5852(10) 1.0985(7) 0.117(4) Uani 1 1 d . U . . .
C19 C 0.2781(9) 0.5571(7) 0.6476(5) 0.077(3) Uani 1 1 d . U . . .
C51 C 0.3050(9) 0.6709(7) 0.4564(7) 0.082(3) Uani 1 1 d . U . . .
C39 C 0.3021(9) 0.5208(9) 1.0500(7) 0.089(3) Uani 1 1 d . U . . .
C34 C -0.0031(9) 0.8454(8) 0.7446(7) 0.088(3) Uani 1 1 d . U . . .
C43 C 0.2555(10) 0.7547(8) 1.0128(8) 0.093(3) Uani 1 1 d . U . . .
C23 C -0.0644(10) 0.6525(8) 0.8268(7) 0.088(3) Uani 1 1 d . U . . .
H23 H -0.009923 0.608309 0.800550 0.106 Uiso 1 1 calc R U . . .
C47 C 0.1805(9) 0.5243(8) 0.4511(7) 0.089(3) Uani 1 1 d . U . . .
C22 C -0.0697(8) 0.7385(8) 0.8117(7) 0.083(3) Uani 1 1 d . U . . .
C55 C 0.0396(9) 0.7548(8) 0.5101(8) 0.093(3) Uani 1 1 d . U . . .
C1 C 0.2607(7) 0.6993(8) 0.8049(6) 0.080(3) Uani 1 1 d . U . . .
C35 C 0.0593(9) 0.6655(9) 1.0552(8) 0.101(4) Uani 1 1 d . U . . .
C15 C 0.5239(10) 0.6414(9) 0.6291(8) 0.097(4) Uani 1 1 d . U . . .
H15 H 0.563437 0.585189 0.615875 0.117 Uiso 1 1 calc R U . . .
C53 C 0.4364(10) 0.5999(8) 0.3635(6) 0.089(3) Uani 1 1 d . U . . .
H53 H 0.500157 0.572790 0.337249 0.107 Uiso 1 1 calc R U . . .
C17 C 0.3786(10) 0.7443(9) 0.7042(8) 0.099(4) Uani 1 1 d . U . . .
C24 C -0.1371(11) 0.6333(10) 0.8785(8) 0.101(4) Uani 1 1 d . U . . .
H24 H -0.133502 0.577123 0.885539 0.121 Uiso 1 1 calc R U . . .
C12 C 0.4136(11) 0.8110(9) 0.6668(8) 0.100(4) Uani 1 1 d . U . . .
C21 C 0.0050(8) 0.7592(8) 0.7585(6) 0.084(3) Uani 1 1 d . U . . .
C28 C -0.1659(11) 0.8926(10) 0.8364(9) 0.106(4) Uani 1 1 d . U . . .
C54 C 0.3658(11) 0.6106(9) 0.3381(6) 0.100(4) Uani 1 1 d . U . . .
H54 H 0.370307 0.591696 0.290705 0.120 Uiso 1 1 calc R U . . .
C30 C -0.0943(12) 0.9959(8) 0.7650(9) 0.105(4) Uani 1 1 d . U . . .
H30 H -0.150572 1.040912 0.785969 0.126 Uiso 1 1 calc R U . . .
C32 C 0.0648(12) 0.9499(9) 0.6795(8) 0.107(4) Uani 1 1 d . U . . .
H32 H 0.116109 0.961769 0.646037 0.129 Uiso 1 1 calc R U . . .
C16 C 0.4426(9) 0.6572(8) 0.6828(8) 0.089(3) Uani 1 1 d . U . . .
H16 H 0.425557 0.612592 0.707482 0.107 Uiso 1 1 calc R U . . .
C27 C -0.1573(10) 0.8059(10) 0.8546(8) 0.107(4) Uani 1 1 d . U . . .
C25 C -0.2176(10) 0.7007(11) 0.9211(9) 0.111(4) Uani 1 1 d . U . . .
H25 H -0.264765 0.687215 0.958863 0.133 Uiso 1 1 calc R U . . .
C14 C 0.5537(11) 0.7061(11) 0.5906(8) 0.111(4) Uani 1 1 d . U . . .
H14 H 0.611454 0.692697 0.551693 0.134 Uiso 1 1 calc R U . . .
C49 C 0.0906(12) 0.5008(11) 0.3914(10) 0.124(5) Uani 1 1 d . U . . .
H49 H 0.058237 0.475031 0.373540 0.149 Uiso 1 1 calc R U . . .
C37 C -0.0148(12) 0.5953(10) 1.1441(8) 0.108(4) Uani 1 1 d . U . . .
H37 H -0.056264 0.567807 1.169826 0.130 Uiso 1 1 calc R U . . .
C52 C 0.4534(10) 0.6391(9) 0.4866(9) 0.110(4) Uani 1 1 d . U . . .
H52A H 0.448601 0.696581 0.493609 0.165 Uiso 1 1 calc R U . . .
H52B H 0.518316 0.604540 0.462778 0.165 Uiso 1 1 calc R U . . .
H52C H 0.429179 0.617580 0.535348 0.165 Uiso 1 1 calc R U . . .
C29 C -0.0902(11) 0.9120(9) 0.7832(8) 0.098(4) Uani 1 1 d . U . . .
C5 C 0.2261(11) 0.8507(9) 0.7888(9) 0.100(4) Uani 1 1 d . U . . .
C38 C 0.0529(12) 0.6083(11) 1.1673(10) 0.120(5) Uani 1 1 d . U . . .
H38 H 0.066915 0.588903 1.211595 0.144 Uiso 1 1 calc R U . . .
C10 C 0.2638(11) 0.9153(9) 0.7487(9) 0.105(4) Uani 1 1 d . U . . .
C41 C 0.4112(13) 0.4986(13) 1.1042(11) 0.131(5) Uani 1 1 d . U . . .
H41 H 0.464504 0.471994 1.118552 0.157 Uiso 1 1 calc R U . . .
C36 C -0.0589(11) 0.6344(9) 1.0212(9) 0.109(4) Uani 1 1 d . U . . .
H36A H -0.084230 0.691379 1.006186 0.164 Uiso 1 1 calc R U . . .
H36B H -0.109535 0.614319 1.047034 0.164 Uiso 1 1 calc R U . . .
H36C H -0.017458 0.598159 0.976628 0.164 Uiso 1 1 calc R U . . .
C13 C 0.4957(13) 0.7914(11) 0.6112(10) 0.122(5) Uani 1 1 d . U . . .
H13 H 0.515125 0.834474 0.585652 0.146 Uiso 1 1 calc R U . . .
C26 C -0.2295(11) 0.7811(12) 0.9104(9) 0.124(5) Uani 1 1 d . U . . .
H26 H -0.285049 0.822623 0.938939 0.149 Uiso 1 1 calc R U . . .
C6 C 0.1420(9) 0.8715(9) 0.8438(8) 0.100(4) Uani 1 1 d . U . . .
H6 H 0.120559 0.828465 0.867071 0.120 Uiso 1 1 calc R U . . .
C56 C -0.0939(10) 0.8724(9) 0.5933(8) 0.112(4) Uani 1 1 d . U . . .
H56A H -0.149838 0.895077 0.579052 0.167 Uiso 1 1 calc R U . . .
H56B H -0.085823 0.917047 0.616347 0.167 Uiso 1 1 calc R U . . .
H56C H -0.099648 0.829052 0.629178 0.167 Uiso 1 1 calc R U . . .
C31 C -0.0157(15) 1.0130(9) 0.7160(9) 0.120(5) Uani 1 1 d . U . . .
H31 H -0.019330 1.069164 0.708589 0.143 Uiso 1 1 calc R U . . .
C58 C 0.0940(13) 0.8278(11) 0.4102(10) 0.124(5) Uani 1 1 d . U . . .
H58 H 0.129856 0.842198 0.364090 0.149 Uiso 1 1 calc R U . . .
C45 C 0.1685(13) 0.8855(11) 1.0659(11) 0.128(5) Uani 1 1 d . U . . .
H45 H 0.143127 0.944521 1.071971 0.154 Uiso 1 1 calc R U . . .
C50 C 0.1008(12) 0.5721(12) 0.3728(9) 0.122(5) Uani 1 1 d . U . . .
H50 H 0.073058 0.608539 0.340332 0.147 Uiso 1 1 calc R U . . .
C48 C 0.1509(11) 0.3879(9) 0.4828(10) 0.114(5) Uani 1 1 d . U . . .
H48A H 0.211726 0.347105 0.456343 0.172 Uiso 1 1 calc R U . . .
H48B H 0.102723 0.367600 0.481545 0.172 Uiso 1 1 calc R U . . .
H48C H 0.146010 0.395950 0.534895 0.172 Uiso 1 1 calc R U . . .
C44 C 0.1409(12) 0.8277(10) 1.1170(9) 0.120(5) Uani 1 1 d . U . . .
H44 H 0.094499 0.840664 1.164810 0.143 Uiso 1 1 calc R U . . .
C46 C 0.2955(12) 0.8743(10) 0.9409(9) 0.127(5) Uani 1 1 d . U . . .
H46A H 0.341318 0.887014 0.955816 0.190 Uiso 1 1 calc R U . . .
H46B H 0.253512 0.925628 0.928024 0.190 Uiso 1 1 calc R U . . .
H46C H 0.327056 0.834837 0.897301 0.190 Uiso 1 1 calc R U . . .
B2 B 0.1816(13) 0.6743(13) 0.3905(11) 0.118(5) Uani 1 1 d . U . . .
H2 H 0.186411 0.687203 0.337217 0.142 Uiso 1 1 calc R U . . .
C42 C 0.3473(15) 0.5712(17) 1.1305(11) 0.152(6) Uani 1 1 d . U . . .
H42 H 0.348776 0.608391 1.164212 0.182 Uiso 1 1 calc R U . . .
C7 C 0.0871(13) 0.9537(12) 0.8664(10) 0.133(6) Uani 1 1 d . U . . .
H7 H 0.029435 0.965302 0.905108 0.160 Uiso 1 1 calc R U . . .
B1 B 0.1774(13) 0.6723(13) 1.1214(9) 0.111(5) Uani 1 1 d . U . . .
H1 H 0.162375 0.685080 1.175879 0.133 Uiso 1 1 calc R U . . .
C40 C 0.4358(11) 0.3866(11) 1.0096(11) 0.130(5) Uani 1 1 d . U . . .
H40A H 0.412010 0.344963 1.037959 0.195 Uiso 1 1 calc R U . . .
H40B H 0.501835 0.369850 1.002586 0.195 Uiso 1 1 calc R U . . .
H40C H 0.426843 0.390982 0.960680 0.195 Uiso 1 1 calc R U . . .
C11 C 0.3554(14) 0.8940(11) 0.6911(11) 0.126(5) Uani 1 1 d . U . . .
C8 C 0.1137(17) 1.0197(11) 0.8345(13) 0.153(7) Uani 1 1 d . U . . .
H8 H 0.074973 1.075704 0.850025 0.183 Uiso 1 1 calc R U . . .
C57 C 0.0181(14) 0.8835(10) 0.4647(10) 0.130(5) Uani 1 1 d . U . . .
H57 H -0.007932 0.941990 0.461432 0.156 Uiso 1 1 calc R U . . .
C9 C 0.2031(17) 0.9997(10) 0.7762(13) 0.144(6) Uani 1 1 d . U . . .
H9 H 0.222885 1.044257 0.754941 0.173 Uiso 1 1 calc R U . . .

loop_
_atom_site_aniso_label
_atom_site_aniso_U_11
_atom_site_aniso_U_22
_atom_site_aniso_U_33
_atom_site_aniso_U_23
_atom_site_aniso_U_13
_atom_site_aniso_U_12
W2 0.0749(3) 0.1059(4) 0.0510(3) 0.0000(2) -0.0278(2) -0.0319(2)
W1 0.0683(3) 0.1185(4) 0.0504(3) -0.0011(2) -0.0263(2) -0.0273(2)
Pd1 0.0748(6) 0.1131(6) 0.0548(5) -0.0019(4) -0.0291(4) -0.0275(5)
Br2 0.1348(17) 0.1443(14) 0.229(3) -0.0446(15) -0.0446(17) -0.0204(12)
Br1 0.230(3) 0.1382(15) 0.269(3) 0.0506(17) -0.085(3) -0.0833(17)
S4 0.0817(18) 0.1095(18) 0.0631(16) -0.0023(13) -0.0330(14) -0.0340(15)
S1 0.0759(18) 0.134(2) 0.0663(17) 0.0016(15) -0.0340(15) -0.0340(16)
S5 0.090(2) 0.1116(19) 0.0616(16) 0.0016(14) -0.0250(15) -0.0404(16)
S2 0.0833(19) 0.134(2) 0.0646(17) -0.0039(15) -0.0347(16) -0.0376(17)
S3 0.0728(18) 0.127(2) 0.0716(19) -0.0045(15) -0.0227(15) -0.0260(16)
S6 0.0807(19) 0.121(2) 0.0701(18) -0.0010(15) -0.0354(16) -0.0309(16)
O00C 0.107(7) 0.135(7) 0.073(5) 0.009(5) -0.034(5) -0.060(6)
O00D 0.085(6) 0.140(7) 0.072(5) 0.001(5) -0.033(5) -0.023(5)
O00E 0.079(5) 0.132(6) 0.088(6) -0.017(5) -0.037(5) -0.024(5)
O00F 0.094(6) 0.160(7) 0.075(5) 0.018(5) -0.046(5) -0.060(6)
N11 0.092(7) 0.105(6) 0.066(6) -0.002(4) -0.029(5) -0.041(5)
N5 0.075(6) 0.135(7) 0.065(6) 0.010(5) -0.025(5) -0.034(6)
N8 0.096(7) 0.123(7) 0.083(7) -0.008(6) -0.051(6) -0.027(6)
C20 0.100(9) 0.113(8) 0.052(6) 0.010(6) -0.020(6) -0.052(7)
C3 0.100(10) 0.133(10) 0.066(7) 0.002(7) -0.052(8) -0.034(8)
C2 0.112(8) 0.112(7) 0.049(5) 0.030(5) -0.063(6) -0.062(7)
N4 0.093(7) 0.133(7) 0.075(6) -0.021(6) -0.034(6) -0.043(6)
N3 0.097(8) 0.122(8) 0.083(7) -0.016(6) -0.026(6) -0.037(6)
N10 0.096(7) 0.123(7) 0.069(6) 0.008(5) -0.050(6) -0.022(6)
N9 0.106(8) 0.123(8) 0.095(8) -0.006(7) -0.051(7) -0.027(7)
C4 0.096(8) 0.124(8) 0.049(5) 0.011(5) -0.037(6) -0.045(7)
C18 0.093(7) 0.112(7) 0.060(6) 0.003(5) -0.053(6) -0.044(6)
N7 0.105(8) 0.121(8) 0.112(9) -0.013(6) -0.056(7) -0.033(6)
N6 0.107(8) 0.165(9) 0.053(5) -0.008(6) -0.017(6) -0.069(7)
N1 0.103(8) 0.143(8) 0.085(7) 0.025(6) -0.061(7) -0.037(7)
N12 0.104(8) 0.147(8) 0.056(5) 0.014(5) -0.031(6) -0.043(6)
C33 0.105(10) 0.119(9) 0.074(8) -0.011(7) -0.037(7) -0.027(7)
N2 0.110(9) 0.182(11) 0.090(8) 0.018(8) -0.060(7) -0.066(8)
C19 0.096(8) 0.102(7) 0.037(5) -0.002(4) -0.030(5) -0.032(6)
C51 0.081(7) 0.108(7) 0.064(6) 0.014(5) -0.026(6) -0.042(6)
C39 0.087(8) 0.128(8) 0.071(7) 0.026(6) -0.040(6) -0.051(7)
C34 0.083(8) 0.108(8) 0.070(7) -0.005(6) -0.038(6) -0.016(6)
C43 0.102(9) 0.106(8) 0.076(7) -0.005(6) -0.025(7) -0.045(7)
C23 0.089(8) 0.120(9) 0.070(7) 0.008(6) -0.039(7) -0.040(7)
C47 0.098(8) 0.113(8) 0.066(7) -0.014(6) -0.032(6) -0.040(7)
C22 0.066(6) 0.108(8) 0.067(6) -0.002(5) -0.023(5) -0.018(6)
C55 0.081(7) 0.103(8) 0.098(9) -0.010(6) -0.052(7) -0.013(6)
C1 0.060(6) 0.127(8) 0.060(6) -0.011(5) -0.031(5) -0.028(6)
C35 0.069(7) 0.138(9) 0.075(8) -0.011(7) -0.011(6) -0.020(7)
C15 0.087(8) 0.123(9) 0.077(8) -0.003(6) -0.002(6) -0.052(7)
C53 0.077(7) 0.124(8) 0.047(6) -0.003(5) -0.010(6) -0.021(6)
C17 0.094(8) 0.141(10) 0.070(7) -0.014(7) -0.041(7) -0.035(8)
C24 0.095(9) 0.126(9) 0.070(7) -0.010(7) -0.018(7) -0.032(8)
C12 0.097(9) 0.114(9) 0.088(9) 0.007(7) -0.041(8) -0.028(8)
C21 0.080(7) 0.113(8) 0.058(6) -0.020(5) -0.037(6) -0.015(6)
C28 0.097(9) 0.133(10) 0.095(9) -0.003(8) -0.044(8) -0.036(8)
C54 0.104(9) 0.137(9) 0.038(5) 0.003(6) -0.015(6) -0.025(8)
C30 0.132(11) 0.089(8) 0.097(9) -0.014(7) -0.052(9) -0.024(7)
C32 0.133(11) 0.092(8) 0.089(9) 0.006(7) -0.044(8) -0.025(8)
C16 0.086(8) 0.098(7) 0.094(8) -0.014(6) -0.019(7) -0.049(6)
C27 0.084(8) 0.155(11) 0.078(8) -0.024(7) -0.032(7) -0.025(8)
C25 0.085(9) 0.144(11) 0.112(11) -0.014(9) -0.028(8) -0.050(9)
C14 0.093(9) 0.174(12) 0.084(9) 0.001(8) -0.028(7) -0.065(9)
C49 0.141(12) 0.145(11) 0.130(12) -0.022(9) -0.094(10) -0.050(10)
C37 0.114(11) 0.140(10) 0.069(8) 0.012(7) -0.025(8) -0.047(8)
C52 0.093(9) 0.126(9) 0.094(10) -0.019(7) -0.001(8) -0.040(8)
C29 0.115(10) 0.122(9) 0.080(8) 0.007(6) -0.060(8) -0.041(8)
C5 0.095(9) 0.122(9) 0.093(9) 0.007(7) -0.052(8) -0.033(8)
C38 0.115(11) 0.180(12) 0.093(10) 0.010(9) -0.049(9) -0.072(10)
C10 0.105(9) 0.110(8) 0.125(11) 0.011(7) -0.073(9) -0.034(8)
C41 0.111(12) 0.185(14) 0.125(13) 0.039(11) -0.080(10) -0.053(10)
C36 0.109(11) 0.127(9) 0.110(11) -0.001(8) -0.046(9) -0.051(8)
C13 0.117(12) 0.134(11) 0.123(12) 0.014(9) -0.029(10) -0.065(9)
C26 0.076(9) 0.167(13) 0.102(10) -0.026(10) -0.013(8) -0.018(9)
C6 0.071(7) 0.130(9) 0.084(8) -0.009(7) -0.034(7) -0.007(7)
C56 0.101(10) 0.126(10) 0.096(10) -0.019(8) -0.036(9) -0.017(8)
C31 0.179(15) 0.090(8) 0.109(11) 0.017(7) -0.066(11) -0.055(9)
C58 0.140(13) 0.136(11) 0.105(11) 0.047(9) -0.057(10) -0.050(10)
C45 0.134(13) 0.125(10) 0.128(13) -0.011(9) -0.057(11) -0.031(10)
C50 0.152(12) 0.161(12) 0.090(9) -0.017(8) -0.085(9) -0.051(10)
C48 0.108(11) 0.132(11) 0.139(14) -0.008(9) -0.069(10) -0.055(9)
C44 0.131(12) 0.136(11) 0.097(10) -0.031(9) -0.037(9) -0.047(9)
C46 0.136(13) 0.156(12) 0.101(11) -0.003(9) -0.077(11) -0.030(10)
B2 0.095(11) 0.160(13) 0.088(10) 0.021(9) -0.046(9) -0.021(10)
C42 0.142(14) 0.254(19) 0.104(12) 0.045(12) -0.080(11) -0.093(13)
C7 0.110(11) 0.155(13) 0.116(12) -0.014(10) -0.053(10) -0.007(10)
B1 0.117(11) 0.179(13) 0.050(7) 0.001(8) -0.023(8) -0.073(10)
C40 0.082(9) 0.165(14) 0.142(15) 0.008(11) -0.059(10) -0.022(9)
C11 0.120(12) 0.139(11) 0.133(12) 0.033(9) -0.056(10) -0.053(10)
C8 0.168(17) 0.098(10) 0.172(17) 0.003(11) -0.061(14) -0.019(11)
C57 0.169(15) 0.120(10) 0.107(11) 0.020(9) -0.081(11) -0.029(10)
C9 0.176(16) 0.100(10) 0.176(16) 0.021(10) -0.094(13) -0.041(11)

loop_
_atom_type_symbol
_atom_type_description
_atom_type_scat_dispersion_real
_atom_type_scat_dispersion_imag
_atom_type_scat_source
C C 0.0033 0.0016 'International Tables Vol C Tables 4.2.6.8 and 6.1.1.4'
H H 0.0000 0.0000 'International Tables Vol C Tables 4.2.6.8 and 6.1.1.4'
B B 0.0013 0.0007 'International Tables Vol C Tables 4.2.6.8 and 6.1.1.4'
Br Br -0.2901 2.4595 'International Tables Vol C Tables 4.2.6.8 and 6.1.1.4'
N N 0.0061 0.0033 'International Tables Vol C Tables 4.2.6.8 and 6.1.1.4'
O O 0.0106 0.0060 'International Tables Vol C Tables 4.2.6.8 and 6.1.1.4'
Pd Pd -0.9988 1.0072 'International Tables Vol C Tables 4.2.6.8 and 6.1.1.4'
S S 0.1246 0.1234 'International Tables Vol C Tables 4.2.6.8 and 6.1.1.4'
W W -0.8490 6.8722 'International Tables Vol C Tables 4.2.6.8 and 6.1.1.4'

loop_
_geom_angle_atom_site_label_1
_geom_angle_atom_site_label_2
_geom_angle_atom_site_label_3
_geom_angle
_geom_angle_site_symmetry_1
_geom_angle_site_symmetry_3
_geom_angle_publ_flag
S4 W2 Pd1 132.95(7) . . ?
S5 W2 Pd1 97.66(7) . . ?
S5 W2 S4 89.81(10) . . ?
S6 W2 Pd1 138.32(8) . . ?
S6 W2 S4 87.94(10) . . ?
S6 W2 S5 88.77(11) . . ?
C20 W2 Pd1 91.8(3) . . ?
C20 W2 S4 81.2(3) . . ?
C20 W2 S5 170.0(3) . . ?
C20 W2 S6 86.5(4) . . ?
C18 W2 Pd1 48.7(3) . . ?
C18 W2 S4 173.1(3) . . ?
C18 W2 S5 96.7(3) . . ?
C18 W2 S6 89.7(3) . . ?
C18 W2 C20 92.1(5) . . ?
C18 W2 C19 101.8(4) . . ?
C19 W2 Pd1 53.2(3) . . ?
C19 W2 S4 80.3(3) . . ?
C19 W2 S5 92.2(3) . . ?
C19 W2 S6 168.2(3) . . ?
C19 W2 C20 90.6(5) . . ?
S1 W1 Pd1 132.54(7) . . ?
S2 W1 Pd1 139.02(8) . . ?
S2 W1 S1 87.53(10) . . ?
S2 W1 S3 89.80(11) . . ?
S3 W1 Pd1 97.49(8) . . ?
S3 W1 S1 89.53(11) . . ?
C3 W1 Pd1 91.2(3) . . ?
C3 W1 S1 81.0(4) . . ?
C3 W1 S2 86.7(3) . . ?
C3 W1 S3 170.0(4) . . ?
C3 W1 C2 88.4(5) . . ?
C2 W1 Pd1 53.5(3) . . ?
C2 W1 S1 79.4(3) . . ?
C2 W1 S2 166.6(3) . . ?
C2 W1 S3 92.9(4) . . ?
C1 W1 Pd1 49.7(3) . . ?
C1 W1 S1 174.3(3) . . ?
C1 W1 S2 89.6(3) . . ?
C1 W1 S3 95.4(3) . . ?
C1 W1 C3 93.9(5) . . ?
C1 W1 C2 103.2(4) . . ?
W1 Pd1 W2 166.69(4) . . ?
C2 Pd1 W2 122.9(3) . . ?
C2 Pd1 W1 46.4(3) . . ?
C18 Pd1 W2 44.3(3) . . ?
C18 Pd1 W1 143.9(3) . . ?
C18 Pd1 C2 119.2(4) . . ?
C18 Pd1 C19 89.5(4) . . ?
C18 Pd1 C1 129.3(4) . . ?
C19 Pd1 W2 45.2(3) . . ?
C19 Pd1 W1 125.1(3) . . ?
C19 Pd1 C2 106.9(4) . . ?
C1 Pd1 W2 145.0(3) . . ?
C1 Pd1 W1 44.5(3) . . ?
C1 Pd1 C2 91.0(4) . . ?
C1 Pd1 C19 121.6(4) . . ?
C47 S4 W2 107.6(4) . . ?
C39 S1 W1 109.2(4) . . ?
C51 S5 W2 106.5(4) . . ?
C43 S2 W1 107.5(5) . . ?
C35 S3 W1 105.9(4) . . ?
C55 S6 W2 109.3(4) . . ?
C51 N11 C53 111.2(11) . . ?
C51 N11 C52 124.4(11) . . ?
C53 N11 C52 124.4(11) . . ?
C35 N5 C37 109.0(12) . . ?
C35 N5 C36 123.2(12) . . ?
C37 N5 C36 127.7(13) . . ?
C47 N8 C50 107.5(13) . . ?
C47 N8 B2 131.7(11) . . ?
C50 N8 B2 120.8(13) . . ?
O00C C20 W2 177.1(11) . . ?
O00D C3 W1 178.2(12) . . ?
W1 C2 Pd1 80.0(4) . . ?
O00F C2 W1 163.6(9) . . ?
O00F C2 Pd1 116.1(7) . . ?
C43 N4 C44 106.9(12) . . ?
C43 N4 B1 134.8(12) . . ?
C44 N4 B1 118.1(13) . . ?
C43 N3 C45 110.3(14) . . ?
C43 N3 C46 127.1(12) . . ?
C45 N3 C46 122.6(14) . . ?
C55 N10 C58 105.9(12) . . ?
C55 N10 B2 134.6(12) . . ?
C58 N10 B2 119.5(14) . . ?
C55 N9 C56 126.4(14) . . ?
C55 N9 C57 110.0(13) . . ?
C57 N9 C56 123.5(13) . . ?
C1 C4 C17 121.5(12) . . ?
C1 C4 C5 115.1(12) . . ?
C17 C4 C5 123.0(12) . . ?
W2 C18 Pd1 87.1(5) . . ?
C21 C18 W2 155.6(7) . . ?
C21 C18 Pd1 117.3(6) . . ?
C47 N7 C49 107.0(12) . . ?
C47 N7 C48 125.4(11) . . ?
C49 N7 C48 127.3(12) . . ?
C35 N6 B1 130.2(12) . . ?
C38 N6 C35 108.3(12) . . ?
C38 N6 B1 120.8(13) . . ?
C39 N1 C41 108.3(14) . . ?
C39 N1 C40 124.7(12) . . ?
C41 N1 C40 126.6(13) . . ?
C51 N12 C54 107.5(11) . . ?
C51 N12 B2 130.5(12) . . ?
C54 N12 B2 121.7(12) . . ?
C34 C33 H33 118.1 . . ?
C32 C33 H33 118.1 . . ?
C32 C33 C34 123.8(14) . . ?
C39 N2 C42 105.6(16) . . ?
C39 N2 B1 133.0(11) . . ?
C42 N2 B1 121.3(16) . . ?
W2 C19 Pd1 81.6(4) . . ?
O00E C19 W2 166.0(8) . . ?
O00E C19 Pd1 112.4(7) . . ?
N11 C51 S5 124.9(10) . . ?
N11 C51 N12 107.3(11) . . ?
N12 C51 S5 127.7(10) . . ?
N1 C39 S1 123.3(12) . . ?
N2 C39 S1 126.9(11) . . ?
N2 C39 N1 109.8(12) . . ?
C33 C34 C21 122.2(12) . . ?
C33 C34 C29 118.5(12) . . ?
C21 C34 C29 119.2(13) . . ?
N4 C43 S2 126.4(10) . . ?
N3 C43 S2 123.9(11) . . ?
N3 C43 N4 109.7(11) . . ?
C22 C23 H23 118.9 . . ?
C24 C23 H23 118.9 . . ?
C24 C23 C22 122.2(13) . . ?
N8 C47 S4 130.5(10) . . ?
N8 C47 N7 108.0(11) . . ?
N7 C47 S4 121.5(11) . . ?
C23 C22 C27 116.8(12) . . ?
C21 C22 C23 122.7(11) . . ?
C21 C22 C27 120.5(12) . . ?
N10 C55 S6 125.7(9) . . ?
N9 C55 S6 125.2(12) . . ?
N9 C55 N10 109.0(12) . . ?
W1 C1 Pd1 85.8(5) . . ?
C4 C1 W1 158.5(8) . . ?
C4 C1 Pd1 115.5(7) . . ?
N5 C35 S3 125.4(11) . . ?
N5 C35 N6 109.0(12) . . ?
N6 C35 S3 125.4(12) . . ?
C16 C15 H15 118.8 . . ?
C16 C15 C14 122.4(14) . . ?
C14 C15 H15 118.8 . . ?
N11 C53 H53 126.6 . . ?
C54 C53 N11 106.8(11) . . ?
C54 C53 H53 126.6 . . ?
C4 C17 C12 121.6(13) . . ?
C4 C17 C16 121.7(13) . . ?
C16 C17 C12 116.5(13) . . ?
C23 C24 H24 120.7 . . ?
C23 C24 C25 118.5(14) . . ?
C25 C24 H24 120.7 . . ?
C13 C12 C17 120.5(14) . . ?
C13 C12 C11 122.9(16) . . ?
C11 C12 C17 116.6(14) . . ?
C18 C21 C34 119.0(12) . . ?
C22 C21 C18 119.7(11) . . ?
C22 C21 C34 121.1(11) . . ?
C27 C28 Br2 117.1(12) . . ?
C29 C28 Br2 121.7(11) . . ?
C29 C28 C27 121.2(13) . . ?
N12 C54 H54 126.4 . . ?
C53 C54 N12 107.2(11) . . ?
C53 C54 H54 126.4 . . ?
C29 C30 H30 119.2 . . ?
C31 C30 H30 119.2 . . ?
C31 C30 C29 121.6(14) . . ?
C33 C32 H32 120.9 . . ?
C31 C32 C33 118.2(16) . . ?
C31 C32 H32 120.9 . . ?
C15 C16 C17 120.2(13) . . ?
C15 C16 H16 119.9 . . ?
C17 C16 H16 119.9 . . ?
C28 C27 C22 117.3(14) . . ?
C26 C27 C22 118.1(14) . . ?
C26 C27 C28 124.5(14) . . ?
C24 C25 H25 118.2 . . ?
C26 C25 C24 123.6(15) . . ?
C26 C25 H25 118.2 . . ?
C15 C14 H14 120.3 . . ?
C15 C14 C13 119.4(14) . . ?
C13 C14 H14 120.3 . . ?
N7 C49 H49 127.2 . . ?
C50 C49 N7 105.6(11) . . ?
C50 C49 H49 127.2 . . ?
N5 C37 H37 127.5 . . ?
C38 C37 N5 104.9(14) . . ?
C38 C37 H37 127.5 . . ?
N11 C52 H52A 109.5 . . ?
N11 C52 H52B 109.5 . . ?
N11 C52 H52C 109.5 . . ?
H52A C52 H52B 109.5 . . ?
H52A C52 H52C 109.5 . . ?
H52B C52 H52C 109.5 . . ?
C28 C29 C34 120.5(12) . . ?
C30 C29 C34 116.2(14) . . ?
C30 C29 C28 123.2(14) . . ?
C4 C5 C10 113.2(13) . . ?
C6 C5 C4 124.7(14) . . ?
C6 C5 C10 122.1(14) . . ?
N6 C38 C37 108.6(14) . . ?
N6 C38 H38 125.7 . . ?
C37 C38 H38 125.7 . . ?
C11 C10 C5 122.8(13) . . ?
C9 C10 C5 112.9(16) . . ?
C9 C10 C11 124.2(16) . . ?
N1 C41 H41 126.1 . . ?
C42 C41 N1 107.8(15) . . ?
C42 C41 H41 126.1 . . ?
N5 C36 H36A 109.5 . . ?
N5 C36 H36B 109.5 . . ?
N5 C36 H36C 109.5 . . ?
H36A C36 H36B 109.5 . . ?
H36A C36 H36C 109.5 . . ?
H36B C36 H36C 109.5 . . ?
C12 C13 C14 120.7(15) . . ?
C12 C13 H13 119.7 . . ?
C14 C13 H13 119.7 . . ?
C27 C26 H26 119.6 . . ?
C25 C26 C27 120.7(15) . . ?
C25 C26 H26 119.6 . . ?
C5 C6 H6 119.2 . . ?
C5 C6 C7 121.7(17) . . ?
C7 C6 H6 119.2 . . ?
N9 C56 H56A 109.5 . . ?
N9 C56 H56B 109.5 . . ?
N9 C56 H56C 109.5 . . ?
H56A C56 H56B 109.5 . . ?
H56A C56 H56C 109.5 . . ?
H56B C56 H56C 109.5 . . ?
C30 C31 H31 119.3 . . ?
C32 C31 C30 121.4(13) . . ?
C32 C31 H31 119.3 . . ?
N10 C58 H58 126.1 . . ?
C57 C58 N10 107.7(14) . . ?
C57 C58 H58 126.1 . . ?
N3 C45 H45 127.0 . . ?
N3 C45 C44 105.9(14) . . ?
C44 C45 H45 127.0 . . ?
N8 C50 H50 124.1 . . ?
C49 C50 N8 111.7(14) . . ?
C49 C50 H50 124.1 . . ?
N7 C48 H48A 109.5 . . ?
N7 C48 H48B 109.5 . . ?
N7 C48 H48C 109.5 . . ?
H48A C48 H48B 109.5 . . ?
H48A C48 H48C 109.5 . . ?
H48B C48 H48C 109.5 . . ?
N4 C44 H44 126.5 . . ?
C45 C44 N4 107.1(14) . . ?
C45 C44 H44 126.5 . . ?
N3 C46 H46A 109.5 . . ?
N3 C46 H46B 109.5 . . ?
N3 C46 H46C 109.5 . . ?
H46A C46 H46B 109.5 . . ?
H46A C46 H46C 109.5 . . ?
H46B C46 H46C 109.5 . . ?
N8 B2 H2 106.9 . . ?
N10 B2 N8 111.9(14) . . ?
N10 B2 N12 114.7(15) . . ?
N10 B2 H2 106.9 . . ?
N12 B2 N8 109.1(12) . . ?
N12 B2 H2 106.9 . . ?
N2 C42 H42 125.9 . . ?
C41 C42 N2 108.3(19) . . ?
C41 C42 H42 125.9 . . ?
C6 C7 H7 118.9 . . ?
C6 C7 C8 122.3(19) . . ?
C8 C7 H7 118.9 . . ?
N4 B1 N6 117.6(14) . . ?
N4 B1 N2 111.2(13) . . ?
N4 B1 H1 105.9 . . ?
N6 B1 N2 109.6(13) . . ?
N6 B1 H1 105.9 . . ?
N2 B1 H1 105.9 . . ?
N1 C40 H40A 109.5 . . ?
N1 C40 H40B 109.5 . . ?
N1 C40 H40C 109.5 . . ?
H40A C40 H40B 109.5 . . ?
H40A C40 H40C 109.5 . . ?
H40B C40 H40C 109.5 . . ?
C12 C11 Br1 119.7(14) . . ?
C12 C11 C10 122.8(15) . . ?
C10 C11 Br1 117.5(13) . . ?
C7 C8 H8 121.3 . . ?
C7 C8 C9 117.4(17) . . ?
C9 C8 H8 121.3 . . ?
N9 C57 H57 126.4 . . ?
C58 C57 N9 107.3(13) . . ?
C58 C57 H57 126.4 . . ?
C10 C9 C8 123.6(18) . . ?
C10 C9 H9 118.2 . . ?
C8 C9 H9 118.2 . . ?

loop_
_geom_bond_atom_site_label_1
_geom_bond_atom_site_label_2
_geom_bond_distance
_geom_bond_site_symmetry_2
_geom_bond_publ_flag
W2 Pd1 2.7609(10) . ?
W2 S4 2.625(3) . ?
W2 S5 2.558(3) . ?
W2 S6 2.541(3) . ?
W2 C20 2.107(14) . ?
W2 C18 1.930(11) . ?
W2 C19 1.981(12) . ?
W1 Pd1 2.7601(10) . ?
W1 S1 2.634(3) . ?
W1 S2 2.547(3) . ?
W1 S3 2.561(3) . ?
W1 C3 2.016(16) . ?
W1 C2 2.030(10) . ?
W1 C1 1.941(12) . ?
Pd1 C2 2.254(9) . ?
Pd1 C18 2.076(10) . ?
Pd1 C19 2.234(10) . ?
Pd1 C1 2.111(10) . ?
Br2 C28 1.847(15) . ?
Br1 C11 1.860(17) . ?
S4 C47 1.717(13) . ?
S1 C39 1.723(13) . ?
S5 C51 1.722(13) . ?
S2 C43 1.713(14) . ?
S3 C35 1.739(15) . ?
S6 C55 1.713(15) . ?
O00C C20 1.032(12) . ?
O00D C3 1.131(15) . ?
O00E C19 1.184(13) . ?
O00F C2 1.134(12) . ?
N11 C51 1.317(15) . ?
N11 C53 1.380(15) . ?
N11 C52 1.501(18) . ?
N5 C35 1.302(17) . ?
N5 C37 1.431(17) . ?
N5 C36 1.443(17) . ?
N8 C47 1.334(16) . ?
N8 C50 1.364(16) . ?
N8 B2 1.62(2) . ?
N4 C43 1.358(16) . ?
N4 C44 1.433(17) . ?
N4 B1 1.45(2) . ?
N3 C43 1.331(16) . ?
N3 C45 1.39(2) . ?
N3 C46 1.454(19) . ?
N10 C55 1.411(17) . ?
N10 C58 1.412(18) . ?
N10 B2 1.43(2) . ?
N9 C55 1.317(15) . ?
N9 C56 1.459(17) . ?
N9 C57 1.39(2) . ?
C4 C1 1.417(16) . ?
C4 C17 1.423(18) . ?
C4 C5 1.461(18) . ?
C18 C21 1.415(15) . ?
N7 C47 1.353(16) . ?
N7 C49 1.432(18) . ?
N7 C48 1.463(18) . ?
N6 C35 1.379(17) . ?
N6 C38 1.352(19) . ?
N6 B1 1.51(2) . ?
N1 C39 1.342(16) . ?
N1 C41 1.38(2) . ?
N1 C40 1.43(2) . ?
N12 C51 1.341(15) . ?
N12 C54 1.434(16) . ?
N12 B2 1.56(2) . ?
C33 H33 0.9300 . ?
C33 C34 1.391(18) . ?
C33 C32 1.376(18) . ?
N2 C39 1.307(18) . ?
N2 C42 1.45(2) . ?
N2 B1 1.65(2) . ?
C34 C21 1.423(17) . ?
C34 C29 1.438(18) . ?
C23 H23 0.9300 . ?
C23 C22 1.436(17) . ?
C23 C24 1.368(18) . ?
C22 C21 1.414(17) . ?
C22 C27 1.469(18) . ?
C15 H15 0.9300 . ?
C15 C16 1.304(17) . ?
C15 C14 1.401(19) . ?
C53 H53 0.9300 . ?
C53 C54 1.319(19) . ?
C17 C12 1.46(2) . ?
C17 C16 1.452(18) . ?
C24 H24 0.9300 . ?
C24 C25 1.41(2) . ?
C12 C13 1.32(2) . ?
C12 C11 1.38(2) . ?
C28 C27 1.44(2) . ?
C28 C29 1.42(2) . ?
C54 H54 0.9300 . ?
C30 H30 0.9300 . ?
C30 C29 1.413(19) . ?
C30 C31 1.40(2) . ?
C32 H32 0.9300 . ?
C32 C31 1.35(2) . ?
C16 H16 0.9300 . ?
C27 C26 1.44(2) . ?
C25 H25 0.9300 . ?
C25 C26 1.31(2) . ?
C14 H14 0.9300 . ?
C14 C13 1.40(2) . ?
C49 H49 0.9300 . ?
C49 C50 1.28(2) . ?
C37 H37 0.9300 . ?
C37 C38 1.38(2) . ?
C52 H52A 0.9600 . ?
C52 H52B 0.9600 . ?
C52 H52C 0.9600 . ?
C5 C10 1.47(2) . ?
C5 C6 1.340(19) . ?
C38 H38 0.9300 . ?
C10 C11 1.44(2) . ?
C10 C9 1.42(2) . ?
C41 H41 0.9300 . ?
C41 C42 1.28(3) . ?
C36 H36A 0.9600 . ?
C36 H36B 0.9600 . ?
C36 H36C 0.9600 . ?
C13 H13 0.9300 . ?
C26 H26 0.9300 . ?
C6 H6 0.9300 . ?
C6 C7 1.36(2) . ?
C56 H56A 0.9600 . ?
C56 H56B 0.9600 . ?
C56 H56C 0.9600 . ?
C31 H31 0.9300 . ?
C58 H58 0.9300 . ?
C58 C57 1.38(2) . ?
C45 H45 0.9300 . ?
C45 C44 1.39(2) . ?
C50 H50 0.9300 . ?
C48 H48A 0.9600 . ?
C48 H48B 0.9600 . ?
C48 H48C 0.9600 . ?
C44 H44 0.9300 . ?
C46 H46A 0.9600 . ?
C46 H46B 0.9600 . ?
C46 H46C 0.9600 . ?
B2 H2 0.9800 . ?
C42 H42 0.9300 . ?
C7 H7 0.9300 . ?
C7 C8 1.36(3) . ?
B1 H1 0.9800 . ?
C40 H40A 0.9600 . ?
C40 H40B 0.9600 . ?
C40 H40C 0.9600 . ?
C8 H8 0.9300 . ?
C8 C9 1.42(3) . ?
C57 H57 0.9300 . ?
C9 H9 0.9300 . ?

loop_
_geom_torsion_atom_site_label_1
_geom_torsion_atom_site_label_2
_geom_torsion_atom_site_label_3
_geom_torsion_atom_site_label_4
_geom_torsion
_geom_torsion_site_symmetry_1
_geom_torsion_site_symmetry_2
_geom_torsion_site_symmetry_3
_geom_torsion_site_symmetry_4
_geom_torsion_publ_flag
W2 S4 C47 N8 70.1(13) . . . . ?
W2 S4 C47 N7 -111.1(10) . . . . ?
W2 S5 C51 N11 -101.3(10) . . . . ?
W2 S5 C51 N12 78.7(11) . . . . ?
W2 S6 C55 N10 72.0(11) . . . . ?
W2 S6 C55 N9 -108.7(10) . . . . ?
W2 C18 C21 C34 -82(2) . . . . ?
W2 C18 C21 C22 92(2) . . . . ?
W1 S1 C39 N1 -109.6(10) . . . . ?
W1 S1 C39 N2 68.1(13) . . . . ?
W1 S2 C43 N4 73.9(13) . . . . ?
W1 S2 C43 N3 -107.8(11) . . . . ?
W1 S3 C35 N5 -105.5(11) . . . . ?
W1 S3 C35 N6 80.3(12) . . . . ?
Pd1 C18 C21 C34 95.5(10) . . . . ?
Pd1 C18 C21 C22 -91.0(11) . . . . ?
Br2 C28 C27 C22 175.5(9) . . . . ?
Br2 C28 C27 C26 -2.7(18) . . . . ?
Br2 C28 C29 C34 -178.6(8) . . . . ?
Br2 C28 C29 C30 1.8(17) . . . . ?
N11 C53 C54 N12 0.9(15) . . . . ?
N5 C37 C38 N6 2.4(17) . . . . ?
N3 C45 C44 N4 -2.2(17) . . . . ?
N10 C58 C57 N9 2.1(19) . . . . ?
C4 C17 C12 C13 -178.1(13) . . . . ?
C4 C17 C12 C11 0.1(18) . . . . ?
C4 C17 C16 C15 179.9(12) . . . . ?
C4 C5 C10 C11 -2.0(17) . . . . ?
C4 C5 C10 C9 -178.2(11) . . . . ?
C4 C5 C6 C7 179.0(12) . . . . ?
N7 C49 C50 N8 4(2) . . . . ?
N1 C41 C42 N2 5(2) . . . . ?
C33 C34 C21 C18 -6.8(15) . . . . ?
C33 C34 C21 C22 179.7(10) . . . . ?
C33 C34 C29 C28 -179.9(11) . . . . ?
C33 C34 C29 C30 -0.2(15) . . . . ?
C33 C32 C31 C30 -2(2) . . . . ?
C51 N11 C53 C54 -0.9(15) . . . . ?
C51 N12 C54 C53 -0.6(15) . . . . ?
C51 N12 B2 N8 -96.3(17) . . . . ?
C51 N12 B2 N10 30(2) . . . . ?
C39 N1 C41 C42 -4(2) . . . . ?
C39 N2 C42 C41 -5(2) . . . . ?
C39 N2 B1 N4 -98.5(18) . . . . ?
C39 N2 B1 N6 33(2) . . . . ?
C34 C33 C32 C31 -3(2) . . . . ?
C43 N4 C44 C45 -0.1(16) . . . . ?
C43 N4 B1 N6 -94(2) . . . . ?
C43 N4 B1 N2 33(2) . . . . ?
C43 N3 C45 C44 3.9(18) . . . . ?
C23 C22 C21 C18 6.0(15) . . . . ?
C23 C22 C21 C34 179.5(10) . . . . ?
C23 C22 C27 C28 -176.0(11) . . . . ?
C23 C22 C27 C26 2.3(17) . . . . ?
C23 C24 C25 C26 5(2) . . . . ?
C47 N8 C50 C49 -2.7(19) . . . . ?
C47 N8 B2 N10 -96.1(17) . . . . ?
C47 N8 B2 N12 32(2) . . . . ?
C47 N7 C49 C50 -3.6(18) . . . . ?
C22 C23 C24 C25 -3.3(19) . . . . ?
C22 C27 C26 C25 -1(2) . . . . ?
C55 N10 C58 C57 -2.3(17) . . . . ?
C55 N10 B2 N8 30(2) . . . . ?
C55 N10 B2 N12 -95(2) . . . . ?
C55 N9 C57 C58 -1.2(18) . . . . ?
C1 C4 C17 C12 -172.2(11) . . . . ?
C1 C4 C17 C16 3.1(17) . . . . ?
C1 C4 C5 C10 173.5(10) . . . . ?
C1 C4 C5 C6 -6.4(17) . . . . ?
C35 N5 C37 C38 0.1(16) . . . . ?
C35 N6 C38 C37 -3.9(18) . . . . ?
C35 N6 B1 N4 33(2) . . . . ?
C35 N6 B1 N2 -95.6(17) . . . . ?
C15 C14 C13 C12 0(2) . . . . ?
C53 N11 C51 S5 -179.5(9) . . . . ?
C53 N11 C51 N12 0.5(14) . . . . ?
C17 C4 C1 W1 87(3) . . . . ?
C17 C4 C1 Pd1 -85.7(12) . . . . ?
C17 C4 C5 C10 0.4(16) . . . . ?
C17 C4 C5 C6 -179.5(12) . . . . ?
C17 C12 C13 C14 -4(2) . . . . ?
C17 C12 C11 Br1 176.6(10) . . . . ?
C17 C12 C11 C10 -2(2) . . . . ?
C24 C23 C22 C21 179.8(11) . . . . ?
C24 C23 C22 C27 0.0(17) . . . . ?
C24 C25 C26 C27 -2(2) . . . . ?
C12 C17 C16 C15 -4.5(18) . . . . ?
C21 C34 C29 C28 2.2(16) . . . . ?
C21 C34 C29 C30 -178.1(10) . . . . ?
C21 C22 C27 C28 4.1(17) . . . . ?
C21 C22 C27 C26 -177.5(11) . . . . ?
C28 C27 C26 C25 177.0(14) . . . . ?
C54 N12 C51 S5 -180.0(9) . . . . ?
C54 N12 C51 N11 0.1(14) . . . . ?
C54 N12 B2 N8 76.1(16) . . . . ?
C54 N12 B2 N10 -157.5(13) . . . . ?
C32 C33 C34 C21 -178.3(11) . . . . ?
C32 C33 C34 C29 3.9(18) . . . . ?
C16 C15 C14 C13 2(2) . . . . ?
C16 C17 C12 C13 6.3(19) . . . . ?
C16 C17 C12 C11 -175.4(12) . . . . ?
C27 C22 C21 C18 -174.2(10) . . . . ?
C27 C22 C21 C34 -0.7(15) . . . . ?
C27 C28 C29 C34 1.4(18) . . . . ?
C27 C28 C29 C30 -178.3(11) . . . . ?
C14 C15 C16 C17 1(2) . . . . ?
C49 N7 C47 S4 -177.0(10) . . . . ?
C49 N7 C47 N8 2.0(15) . . . . ?
C37 N5 C35 S3 -177.6(10) . . . . ?
C37 N5 C35 N6 -2.5(15) . . . . ?
C52 N11 C51 S5 -0.4(17) . . . . ?
C52 N11 C51 N12 179.6(11) . . . . ?
C52 N11 C53 C54 -180.0(12) . . . . ?
C29 C34 C21 C18 171.0(9) . . . . ?
C29 C34 C21 C22 -2.5(15) . . . . ?
C29 C28 C27 C22 -4.5(18) . . . . ?
C29 C28 C27 C26 177.3(12) . . . . ?
C29 C30 C31 C32 5(2) . . . . ?
C5 C4 C1 W1 -86(3) . . . . ?
C5 C4 C1 Pd1 101.1(10) . . . . ?
C5 C4 C17 C12 0.5(17) . . . . ?
C5 C4 C17 C16 175.8(11) . . . . ?
C5 C10 C11 Br1 -175.6(10) . . . . ?
C5 C10 C11 C12 3(2) . . . . ?
C5 C10 C9 C8 -2(2) . . . . ?
C5 C6 C7 C8 1(2) . . . . ?
C38 N6 C35 S3 179.1(11) . . . . ?
C38 N6 C35 N5 4.0(16) . . . . ?
C38 N6 B1 N4 -158.0(14) . . . . ?
C38 N6 B1 N2 73.8(16) . . . . ?
C10 C5 C6 C7 -1(2) . . . . ?
C41 N1 C39 S1 179.1(11) . . . . ?
C41 N1 C39 N2 1.1(16) . . . . ?
C36 N5 C35 S3 5.6(19) . . . . ?
C36 N5 C35 N6 -179.3(12) . . . . ?
C36 N5 C37 C38 176.8(13) . . . . ?
C13 C12 C11 Br1 -5(2) . . . . ?
C13 C12 C11 C10 176.5(15) . . . . ?
C6 C5 C10 C11 178.0(14) . . . . ?
C6 C5 C10 C9 1.7(18) . . . . ?
C6 C7 C8 C9 -1(3) . . . . ?
C56 N9 C55 S6 -3.2(18) . . . . ?
C56 N9 C55 N10 176.3(12) . . . . ?
C56 N9 C57 C58 -177.9(13) . . . . ?
C31 C30 C29 C34 -4.2(17) . . . . ?
C31 C30 C29 C28 175.5(13) . . . . ?
C58 N10 C55 S6 -178.9(10) . . . . ?
C58 N10 C55 N9 1.6(14) . . . . ?
C58 N10 B2 N8 -151.6(12) . . . . ?
C58 N10 B2 N12 83.4(16) . . . . ?
C45 N3 C43 S2 177.4(11) . . . . ?
C45 N3 C43 N4 -4.1(16) . . . . ?
C50 N8 C47 S4 179.1(11) . . . . ?
C50 N8 C47 N7 0.2(15) . . . . ?
C50 N8 B2 N10 81.4(17) . . . . ?
C50 N8 B2 N12 -150.5(13) . . . . ?
C48 N7 C47 S4 -2.2(19) . . . . ?
C48 N7 C47 N8 176.8(13) . . . . ?
C48 N7 C49 C50 -178.2(15) . . . . ?
C44 N4 C43 S2 -178.9(11) . . . . ?
C44 N4 C43 N3 2.6(15) . . . . ?
C44 N4 B1 N6 79.2(16) . . . . ?
C44 N4 B1 N2 -153.4(11) . . . . ?
C46 N3 C43 S2 -4(2) . . . . ?
C46 N3 C43 N4 174.3(12) . . . . ?
C46 N3 C45 C44 -174.6(13) . . . . ?
B2 N8 C47 S4 -3(2) . . . . ?
B2 N8 C47 N7 177.9(14) . . . . ?
B2 N8 C50 C49 179.3(15) . . . . ?
B2 N10 C55 S6 0(2) . . . . ?
B2 N10 C55 N9 -179.9(15) . . . . ?
B2 N10 C58 C57 178.9(14) . . . . ?
B2 N12 C51 S5 -7(2) . . . . ?
B2 N12 C51 N11 173.2(14) . . . . ?
B2 N12 C54 C53 -174.5(13) . . . . ?
C42 N2 C39 S1 -175.8(11) . . . . ?
C42 N2 C39 N1 2.1(16) . . . . ?
C42 N2 B1 N4 76.3(17) . . . . ?
C42 N2 B1 N6 -152.0(14) . . . . ?
C7 C8 C9 C10 2(3) . . . . ?
B1 N4 C43 S2 -5(2) . . . . ?
B1 N4 C43 N3 176.6(14) . . . . ?
B1 N4 C44 C45 -175.3(13) . . . . ?
B1 N6 C35 S3 -11(2) . . . . ?
B1 N6 C35 N5 174.4(14) . . . . ?
B1 N6 C38 C37 -175.4(13) . . . . ?
B1 N2 C39 S1 0(2) . . . . ?
B1 N2 C39 N1 177.6(14) . . . . ?
B1 N2 C42 C41 179.0(15) . . . . ?
C40 N1 C39 S1 -8(2) . . . . ?
C40 N1 C39 N2 174.4(14) . . . . ?
C40 N1 C41 C42 -177.4(17) . . . . ?
C11 C12 C13 C14 177.6(14) . . . . ?
C11 C10 C9 C8 -178.4(17) . . . . ?
C57 N9 C55 S6 -179.8(11) . . . . ?
C57 N9 C55 N10 -0.3(15) . . . . ?
C9 C10 C11 Br1 0(2) . . . . ?
C9 C10 C11 C12 178.6(14) . . . . ?

loop_
_smtbx_masks_void_nr
_smtbx_masks_void_average_x
_smtbx_masks_void_average_y
_smtbx_masks_void_average_z
_smtbx_masks_void_volume
_smtbx_masks_void_count_electrons
_smtbx_masks_void_content
1 0.500 0.000 -0.597 1782.2 358.2 ?
